data_1559984
loop_
_publ_author_name
'Xiao, Yuyuan'
'Zhao, Xiao-Kun'
'Wu, Tianpin'
'Miller, Jeffrey T.'
'Hu, Han-Shi'
'Li, Jun'
'Huang, Wenliang'
'Diaconescu, Paula L.'

_publ_section_title
;
 Distinct electronic structures and bonding interactions in
 inverse-sandwich samarium and ytterbium biphenyl complexes.
;
_journal_issue 1
_journal_name_full 'Chemical science'
_journal_page_first 227
_journal_page_last 238
_journal_paper_doi 10.1039/d0sc03555f
_journal_volume 12
_journal_year 2020
_chemical_formula_sum 'C84 H116 Fe2 K2 N4 Si4 Sm2'
_chemical_formula_weight 1784.76
_chemical_name_systematic Sm2-biph-K2
_chemical_properties_physical Air-sensitive,Moisture-sensitive,Oxygen-sensitive,Pyrophoric
_space_group_crystal_system monoclinic
_space_group_IT_number 15
_space_group_name_Hall '-C 2yc'
_space_group_name_H-M_alt 'C 1 2/c 1'
_atom_sites_solution_hydrogens mixed
_audit_creation_method SHELXL-2013
_audit_update_record
;
2020-06-25 deposited with the CCDC.	2020-10-26 downloaded from the CCDC.
;
_cell_angle_alpha 90
_cell_angle_beta 95.580(3)
_cell_angle_gamma 90
_cell_formula_units_Z 4
_cell_length_a 14.315(4)
_cell_length_b 21.977(6)
_cell_length_c 26.509(9)
_cell_measurement_reflns_used 9296
_cell_measurement_temperature 100(2)
_cell_measurement_theta_max 30.6
_cell_measurement_theta_min 3.62
_cell_volume 8300(4)
_computing_structure_refinement 'SHELXL-2013 (Sheldrick, 2013)'
_diffrn_ambient_temperature 100(2)
_diffrn_measured_fraction_theta_full 0.996
_diffrn_measured_fraction_theta_max 0.941
_diffrn_measurement_device_type 'Bruker APEX-II'
_diffrn_radiation_type MoK\a
_diffrn_radiation_wavelength 0.71073
_diffrn_reflns_av_R_equivalents 0.0228
_diffrn_reflns_av_unetI/netI 0.0198
_diffrn_reflns_Laue_measured_fraction_full 0.996
_diffrn_reflns_Laue_measured_fraction_max 0.941
_diffrn_reflns_limit_h_max 20
_diffrn_reflns_limit_h_min -20
_diffrn_reflns_limit_k_max 30
_diffrn_reflns_limit_k_min -30
_diffrn_reflns_limit_l_max 37
_diffrn_reflns_limit_l_min -37
_diffrn_reflns_number 57096
_diffrn_reflns_point_group_measured_fraction_full 0.996
_diffrn_reflns_point_group_measured_fraction_max 0.941
_diffrn_reflns_theta_full 25.000
_diffrn_reflns_theta_max 30.762
_diffrn_reflns_theta_min 3.549
_exptl_absorpt_coefficient_mu 1.939
_exptl_absorpt_correction_T_max 0.7461
_exptl_absorpt_correction_T_min 0.6377
_exptl_absorpt_correction_type multi-scan
_exptl_absorpt_process_details 'Bruker AXS area detector scaling and absorption correction'
_exptl_crystal_colour black
_exptl_crystal_density_diffrn 1.428
_exptl_crystal_description block
_exptl_crystal_F_000 3672
_exptl_crystal_size_max 0.240
_exptl_crystal_size_mid 0.240
_exptl_crystal_size_min 0.090
_refine_diff_density_max 1.593
_refine_diff_density_min -1.786
_refine_diff_density_rms 0.087
_refine_ls_extinction_method none
_refine_ls_goodness_of_fit_ref 1.032
_refine_ls_hydrogen_treatment mixed
_refine_ls_matrix_type full
_refine_ls_number_parameters 467
_refine_ls_number_reflns 12196
_refine_ls_number_restraints 0
_refine_ls_restrained_S_all 1.032
_refine_ls_R_factor_all 0.0347
_refine_ls_R_factor_gt 0.0280
_refine_ls_shift/su_max 0.005
_refine_ls_shift/su_mean 0.000
_refine_ls_structure_factor_coef Fsqd
_refine_ls_weighting_details 'w=1/[\s^2^(Fo^2^)+(0.0213P)^2^+29.9950P] where P=(Fo^2^+2Fc^2^)/3'
_refine_ls_weighting_scheme calc
_refine_ls_wR_factor_gt 0.0611
_refine_ls_wR_factor_ref 0.0648
_reflns_Friedel_coverage 0.000
_reflns_number_gt 10719
_reflns_number_total 12196
_reflns_threshold_expression 'I > 2\s(I)'
_cod_data_source_file d0sc03555f2.cif
_cod_data_source_block pld1331sad
_cod_depositor_comments 'Adding full bibliography for 1559984--1559990.cif.'
_cod_original_sg_symbol_H-M 'C 2/c'
_cod_database_code 1559984
_shelx_space_group_comment
;
The symmetry employed for this shelxl refinement is uniquely defined
by the following loop, which should always be used as a source of
symmetry information in preference to the above space-group names.
They are only intended as comments.
;
_shelx_estimated_absorpt_t_min 0.653
_shelx_estimated_absorpt_t_max 0.845
_shelxl_version_number 2013-4

loop_
_space_group_symop_operation_xyz
'x, y, z'
'-x, y, -z+1/2'
'x+1/2, y+1/2, z'
'-x+1/2, y+1/2, -z+1/2'
'-x, -y, -z'
'x, -y, z-1/2'
'-x+1/2, -y+1/2, -z'
'x+1/2, -y+1/2, z-1/2'

loop_
_atom_site_label
_atom_site_type_symbol
_atom_site_fract_x
_atom_site_fract_y
_atom_site_fract_z
_atom_site_U_iso_or_equiv
_atom_site_adp_type
_atom_site_occupancy
_atom_site_site_symmetry_order
_atom_site_calc_flag
_atom_site_refinement_flags_posn
_atom_site_refinement_flags_adp
_atom_site_refinement_flags_occupancy
_atom_site_disorder_assembly
_atom_site_disorder_group
Sm1 Sm 0.58673(2) 0.65508(2) 0.82176(2) 0.01524(3) Uani 1 1 d . . . . .
H1 H 0.5000 0.7645(18) 0.7500 0.024(9) Uiso 1 2 d S . P . .
Fe1 Fe 0.56642(2) 0.64213(2) 0.94139(2) 0.02273(7) Uani 1 1 d . . . . .
K1 K 0.63905(4) 0.46294(2) 0.83252(2) 0.03154(11) Uani 1 1 d . . . . .
Si1 Si 0.67166(4) 0.81497(3) 0.85519(2) 0.01939(11) Uani 1 1 d . . . . .
Si2 Si 0.81629(6) 0.59074(4) 0.87743(3) 0.02487(15) Uani 0.7725(13) 1 d . . P A 1
C32 C 0.8509(2) 0.66058(13) 0.91581(12) 0.02487(15) Uani 0.7725(13) 1 d . . P A 1
H32A H 0.9135 0.6739 0.9084 0.037 Uiso 0.7725(13) 1 calc R U P A 1
H32B H 0.8518 0.6511 0.9520 0.037 Uiso 0.7725(13) 1 calc R U P A 1
H32C H 0.8055 0.6932 0.9070 0.037 Uiso 0.7725(13) 1 calc R U P A 1
C33 C 0.8695(2) 0.52309(16) 0.91279(13) 0.02487(15) Uani 0.7725(13) 1 d . . P A 1
H33A H 0.8617 0.4869 0.8912 0.037 Uiso 0.7725(13) 1 calc R U P A 1
H33B H 0.8380 0.5166 0.9436 0.037 Uiso 0.7725(13) 1 calc R U P A 1
H33C H 0.9365 0.5305 0.9221 0.037 Uiso 0.7725(13) 1 calc R U P A 1
C34 C 0.8672(2) 0.59649(13) 0.81426(12) 0.02487(15) Uani 0.7725(13) 1 d . . P A 1
C35 C 0.8388(2) 0.54165(14) 0.78077(12) 0.02487(15) Uani 0.7725(13) 1 d . . P A 1
H35A H 0.7704 0.5410 0.7733 0.037 Uiso 0.7725(13) 1 calc R U P A 1
H35B H 0.8594 0.5042 0.7985 0.037 Uiso 0.7725(13) 1 calc R U P A 1
H35C H 0.8683 0.5446 0.7490 0.037 Uiso 0.7725(13) 1 calc R U P A 1
C36 C 0.8339(2) 0.65413(15) 0.78601(13) 0.02487(15) Uani 0.7725(13) 1 d . . P A 1
H36A H 0.8651 0.6576 0.7548 0.037 Uiso 0.7725(13) 1 calc R U P A 1
H36B H 0.8493 0.6896 0.8076 0.037 Uiso 0.7725(13) 1 calc R U P A 1
H36C H 0.7658 0.6522 0.7775 0.037 Uiso 0.7725(13) 1 calc R U P A 1
C37 C 0.9752(2) 0.59915(14) 0.82422(13) 0.02487(15) Uani 0.7725(13) 1 d . . P A 1
H37A H 1.0027 0.6015 0.7918 0.037 Uiso 0.7725(13) 1 calc R U P A 1
H37B H 0.9980 0.5625 0.8425 0.037 Uiso 0.7725(13) 1 calc R U P A 1
H37C H 0.9934 0.6352 0.8446 0.037 Uiso 0.7725(13) 1 calc R U P A 1
Si3 Si 0.81569(19) 0.56490(13) 0.85015(12) 0.02487(15) Uani 0.2275(13) 1 d . . P A 2
C90 C 0.8860(7) 0.6370(5) 0.8454(4) 0.02487(15) Uani 0.2275(13) 1 d . . P A 2
C91 C 0.8747(7) 0.6762(5) 0.8927(4) 0.02487(15) Uani 0.2275(13) 1 d . . P A 2
H91A H 0.9050 0.7158 0.8890 0.037 Uiso 0.2275(13) 1 calc R U P A 2
H91B H 0.9042 0.6555 0.9229 0.037 Uiso 0.2275(13) 1 calc R U P A 2
H91C H 0.8078 0.6823 0.8962 0.037 Uiso 0.2275(13) 1 calc R U P A 2
C92 C 0.8785(8) 0.5182(6) 0.9004(4) 0.02487(15) Uani 0.2275(13) 1 d . . P A 2
H92A H 0.8365 0.4863 0.9109 0.037 Uiso 0.2275(13) 1 calc R U P A 2
H92B H 0.8989 0.5440 0.9295 0.037 Uiso 0.2275(13) 1 calc R U P A 2
H92C H 0.9334 0.4993 0.8874 0.037 Uiso 0.2275(13) 1 calc R U P A 2
C95 C 0.8234(7) 0.5166(5) 0.7911(4) 0.02487(15) Uani 0.2275(13) 1 d . . P A 2
H95A H 0.8894 0.5111 0.7853 0.030 Uiso 0.2275(13) 1 calc R U P A 2
H95B H 0.7902 0.5371 0.7618 0.030 Uiso 0.2275(13) 1 calc R U P A 2
H95C H 0.7946 0.4768 0.7959 0.030 Uiso 0.2275(13) 1 calc R U P A 2
C94 C 0.9905(7) 0.6215(5) 0.8424(5) 0.02487(15) Uani 0.2275(13) 1 d . . P A 2
H94A H 0.9980 0.6014 0.8101 0.037 Uiso 0.2275(13) 1 calc R U P A 2
H94B H 1.0122 0.5943 0.8704 0.037 Uiso 0.2275(13) 1 calc R U P A 2
H94C H 1.0277 0.6590 0.8449 0.037 Uiso 0.2275(13) 1 calc R U P A 2
C93 C 0.8505(7) 0.6743(5) 0.7986(4) 0.02487(15) Uani 0.2275(13) 1 d . . P A 2
H93A H 0.8513 0.6490 0.7682 0.037 Uiso 0.2275(13) 1 calc R U P A 2
H93B H 0.8912 0.7097 0.7958 0.037 Uiso 0.2275(13) 1 calc R U P A 2
H93C H 0.7862 0.6880 0.8018 0.037 Uiso 0.2275(13) 1 calc R U P A 2
H2 H 0.382(2) 0.7102(13) 0.7867(10) 0.027(7) Uiso 1 1 d . . . . .
N1 N 0.62451(12) 0.74564(8) 0.86562(7) 0.0186(3) Uani 1 1 d . . . . .
N2 N 0.69674(13) 0.58090(9) 0.86335(8) 0.0241(4) Uani 1 1 d . . . . .
C1 C 0.5000 0.72154(13) 0.7500 0.0200(6) Uani 1 2 d S T P . .
C2 C 0.42727(14) 0.68948(10) 0.77150(8) 0.0195(4) Uani 1 1 d . . . . .
C3 C 0.42909(14) 0.62295(9) 0.77463(8) 0.0175(4) Uani 1 1 d . . . . .
H3 H 0.379(2) 0.6029(13) 0.7851(11) 0.030(7) Uiso 1 1 d . . . . .
C4 C 0.5000 0.58790(12) 0.7500 0.0159(5) Uani 1 2 d S T P . .
C5 C 0.5000 0.52362(13) 0.7500 0.0213(6) Uani 1 2 d S T P A .
C6 C 0.43713(19) 0.48836(11) 0.77774(10) 0.0299(5) Uani 1 1 d . . . . .
H6 H 0.394(2) 0.5090(14) 0.7958(11) 0.033(8) Uiso 1 1 d . . . . .
C7 C 0.4390(3) 0.42514(13) 0.77738(12) 0.0455(8) Uani 1 1 d . . . . .
H7 H 0.397(3) 0.4057(17) 0.7947(13) 0.052(10) Uiso 1 1 d . . . . .
C8 C 0.5000 0.39243(18) 0.7500 0.0557(15) Uani 1 2 d S T P A .
H8 H 0.5000 0.353(2) 0.7500 0.049(14) Uiso 1 2 d S . P . .
C9 C 0.64624(16) 0.57513(9) 0.90523(9) 0.0234(4) Uani 1 1 d . . . . .
C10 C 0.6744(2) 0.58235(11) 0.95872(10) 0.0347(6) Uani 1 1 d . . . . .
H10 H 0.7388 0.5937 0.9738 0.042 Uiso 1 1 calc R U . . .
C11 C 0.5971(2) 0.56882(12) 0.98684(10) 0.0409(7) Uani 1 1 d . . . . .
H11 H 0.5986 0.5683 1.0246 0.049 Uiso 1 1 calc R U . . .
C12 C 0.5183(2) 0.55638(11) 0.95242(10) 0.0358(6) Uani 1 1 d . . . . .
H12 H 0.4542 0.5453 0.9614 0.043 Uiso 1 1 calc R U . . .
C13 C 0.54700(16) 0.56083(10) 0.90219(9) 0.0236(4) Uani 1 1 d . . . . .
C14 C 0.58154(15) 0.73072(9) 0.90891(8) 0.0193(4) Uani 1 1 d . . . . .
C15 C 0.62163(17) 0.72634(10) 0.96072(9) 0.0247(4) Uani 1 1 d . . . . .
H15 H 0.6887 0.7347 0.9730 0.030 Uiso 1 1 calc R U . . .
C16 C 0.55006(18) 0.71005(11) 0.99203(9) 0.0283(5) Uani 1 1 d . . . . .
H16 H 0.5581 0.7060 1.0298 0.034 Uiso 1 1 calc R U . . .
C17 C 0.46537(18) 0.70066(11) 0.96055(9) 0.0275(5) Uani 1 1 d . . . . .
H17 H 0.4032 0.6892 0.9720 0.033 Uiso 1 1 calc R U . . .
C18 C 0.48451(15) 0.71250(10) 0.90949(8) 0.0218(4) Uani 1 1 d . . . . .
H18 H 0.4380 0.7089 0.8790 0.026 Uiso 1 1 calc R U . . .
C19 C 0.6358(2) 0.30980(13) 0.85686(11) 0.0414(7) Uani 1 1 d . . . . .
C20 C 0.5676(2) 0.33470(15) 0.88271(12) 0.0443(7) Uani 1 1 d . . . . .
H20 H 0.5009 0.3211 0.8757 0.053 Uiso 1 1 calc R U . . .
C21 C 0.5943(3) 0.37677(19) 0.92417(14) 0.0676(12) Uani 1 1 d . . . . .
H21 H 0.5485 0.3893 0.9484 0.081 Uiso 1 1 calc R U . . .
C22 C 0.6924(3) 0.38861(16) 0.93459(11) 0.0518(8) Uani 1 1 d . . . . .
H22 H 0.7162 0.4106 0.9663 0.062 Uiso 1 1 calc R U . . .
C23 C 0.7533(3) 0.36283(17) 0.90543(14) 0.0528(8) Uani 1 1 d . . . . .
H23 H 0.8220 0.3693 0.9148 0.063 Uiso 1 1 calc R U . . .
C24 C 0.7273(2) 0.32528(15) 0.86764(14) 0.0508(8) Uani 1 1 d . . . . .
H24 H 0.7732 0.3090 0.8478 0.061 Uiso 1 1 calc R U . . .
C25 C 0.6106(4) 0.26323(18) 0.81551(15) 0.0779(14) Uani 1 1 d . . . . .
H25A H 0.6334 0.2771 0.7838 0.117 Uiso 1 1 calc R U . . .
H25B H 0.5422 0.2584 0.8106 0.117 Uiso 1 1 calc R U . . .
H25C H 0.6397 0.2241 0.8254 0.117 Uiso 1 1 calc R U . . .
C26 C 0.78183(17) 0.83241(12) 0.89761(11) 0.0326(5) Uani 1 1 d . . . . .
H26A H 0.8314 0.8038 0.8905 0.049 Uiso 1 1 calc R U . . .
H26B H 0.7692 0.8285 0.9331 0.049 Uiso 1 1 calc R U . . .
H26C H 0.8022 0.8741 0.8913 0.049 Uiso 1 1 calc R U . . .
C27 C 0.70569(17) 0.81680(11) 0.78864(9) 0.0288(5) Uani 1 1 d . . . . .
H27A H 0.6491 0.8151 0.7647 0.043 Uiso 1 1 calc R U . . .
H27B H 0.7459 0.7818 0.7831 0.043 Uiso 1 1 calc R U . . .
H27C H 0.7399 0.8545 0.7833 0.043 Uiso 1 1 calc R U . . .
C28 C 0.58605(17) 0.87984(10) 0.86355(9) 0.0265(5) Uani 1 1 d . . . . .
C29 C 0.5755(2) 0.88922(13) 0.92007(11) 0.0397(6) Uani 1 1 d . . . . .
H29A H 0.5296 0.9216 0.9241 0.060 Uiso 1 1 calc R U . . .
H29B H 0.6362 0.9008 0.9377 0.060 Uiso 1 1 calc R U . . .
H29C H 0.5538 0.8513 0.9345 0.060 Uiso 1 1 calc R U . . .
C30 C 0.48987(19) 0.86496(13) 0.83593(13) 0.0425(7) Uani 1 1 d . . . . .
H30A H 0.4957 0.8603 0.7996 0.064 Uiso 1 1 calc R U . . .
H30B H 0.4460 0.8981 0.8412 0.064 Uiso 1 1 calc R U . . .
H30C H 0.4663 0.8270 0.8494 0.064 Uiso 1 1 calc R U . . .
C31 C 0.6225(2) 0.93891(12) 0.84193(12) 0.0415(7) Uani 1 1 d . . . . .
H31A H 0.6238 0.9348 0.8052 0.062 Uiso 1 1 calc R U . . .
H31B H 0.6861 0.9471 0.8576 0.062 Uiso 1 1 calc R U . . .
H31C H 0.5811 0.9726 0.8491 0.062 Uiso 1 1 calc R U . . .
C1S C 0.21926(18) 0.60285(14) 0.91816(11) 0.0356(6) Uani 1 1 d . . . . .
C2S C 0.16012(18) 0.56775(13) 0.94500(10) 0.0350(6) Uani 1 1 d . . . . .
H2S H 0.1614 0.5247 0.9422 0.042 Uiso 1 1 calc R U . . .
C3S C 0.09938(18) 0.59506(14) 0.97581(10) 0.0350(6) Uani 1 1 d . . . . .
H3S H 0.0591 0.5706 0.9938 0.042 Uiso 1 1 calc R U . . .
C4S C 0.09706(19) 0.65754(14) 0.98058(11) 0.0369(6) Uani 1 1 d . . . . .
H4S H 0.0550 0.6761 1.0015 0.044 Uiso 1 1 calc R U . . .
C5S C 0.1564(2) 0.69287(14) 0.95463(11) 0.0397(6) Uani 1 1 d . . . . .
H5S H 0.1559 0.7359 0.9581 0.048 Uiso 1 1 calc R U . . .
C6S C 0.2165(2) 0.66561(14) 0.92360(11) 0.0390(6) Uani 1 1 d . . . . .
H6S H 0.2566 0.6903 0.9057 0.047 Uiso 1 1 calc R U . . .
C7S C 0.2829(2) 0.57378(17) 0.88298(14) 0.0539(9) Uani 1 1 d . . . . .
H7SA H 0.2490 0.5690 0.8493 0.081 Uiso 1 1 calc R U . . .
H7SB H 0.3031 0.5338 0.8962 0.081 Uiso 1 1 calc R U . . .
H7SC H 0.3381 0.5997 0.8806 0.081 Uiso 1 1 calc R U . . .

loop_
_atom_site_aniso_label
_atom_site_aniso_U_11
_atom_site_aniso_U_22
_atom_site_aniso_U_33
_atom_site_aniso_U_23
_atom_site_aniso_U_13
_atom_site_aniso_U_12
Sm1 0.01601(5) 0.01374(5) 0.01524(5) 0.00021(4) -0.00217(3) 0.00031(3)
Fe1 0.03511(17) 0.01674(14) 0.01536(14) 0.00100(11) -0.00254(12) -0.00229(12)
K1 0.0427(3) 0.0208(2) 0.0290(3) 0.00070(19) -0.0074(2) 0.0053(2)
Si1 0.0187(3) 0.0154(3) 0.0240(3) -0.0020(2) 0.0019(2) -0.00168(19)
Si2 0.0207(3) 0.0209(3) 0.0320(4) -0.0019(3) -0.0025(2) 0.0035(2)
C32 0.0207(3) 0.0209(3) 0.0320(4) -0.0019(3) -0.0025(2) 0.0035(2)
C33 0.0207(3) 0.0209(3) 0.0320(4) -0.0019(3) -0.0025(2) 0.0035(2)
C34 0.0207(3) 0.0209(3) 0.0320(4) -0.0019(3) -0.0025(2) 0.0035(2)
C35 0.0207(3) 0.0209(3) 0.0320(4) -0.0019(3) -0.0025(2) 0.0035(2)
C36 0.0207(3) 0.0209(3) 0.0320(4) -0.0019(3) -0.0025(2) 0.0035(2)
C37 0.0207(3) 0.0209(3) 0.0320(4) -0.0019(3) -0.0025(2) 0.0035(2)
Si3 0.0207(3) 0.0209(3) 0.0320(4) -0.0019(3) -0.0025(2) 0.0035(2)
C90 0.0207(3) 0.0209(3) 0.0320(4) -0.0019(3) -0.0025(2) 0.0035(2)
C91 0.0207(3) 0.0209(3) 0.0320(4) -0.0019(3) -0.0025(2) 0.0035(2)
C92 0.0207(3) 0.0209(3) 0.0320(4) -0.0019(3) -0.0025(2) 0.0035(2)
C95 0.0207(3) 0.0209(3) 0.0320(4) -0.0019(3) -0.0025(2) 0.0035(2)
C94 0.0207(3) 0.0209(3) 0.0320(4) -0.0019(3) -0.0025(2) 0.0035(2)
C93 0.0207(3) 0.0209(3) 0.0320(4) -0.0019(3) -0.0025(2) 0.0035(2)
N1 0.0196(8) 0.0158(8) 0.0198(8) -0.0009(6) -0.0007(6) -0.0006(6)
N2 0.0187(8) 0.0215(9) 0.0311(10) 0.0048(8) -0.0025(7) 0.0024(7)
C1 0.0270(14) 0.0130(13) 0.0184(14) 0.000 -0.0066(11) 0.000
C2 0.0191(9) 0.0198(10) 0.0190(10) -0.0033(8) -0.0017(7) 0.0055(7)
C3 0.0151(8) 0.0192(9) 0.0182(9) -0.0001(7) 0.0021(7) -0.0003(7)
C4 0.0174(12) 0.0138(12) 0.0161(13) 0.000 -0.0008(9) 0.000
C5 0.0262(14) 0.0163(13) 0.0197(14) 0.000 -0.0067(11) 0.000
C6 0.0369(13) 0.0221(11) 0.0282(12) 0.0062(9) -0.0096(10) -0.0108(9)
C7 0.065(2) 0.0249(13) 0.0411(16) 0.0121(12) -0.0249(14) -0.0194(13)
C8 0.093(4) 0.0145(17) 0.051(3) 0.000 -0.037(3) 0.000
C9 0.0300(11) 0.0138(9) 0.0244(11) 0.0033(8) -0.0066(8) -0.0006(8)
C10 0.0531(16) 0.0176(11) 0.0291(13) 0.0006(9) -0.0178(11) 0.0060(10)
C11 0.082(2) 0.0211(12) 0.0188(11) 0.0056(9) -0.0024(12) 0.0027(12)
C12 0.0625(18) 0.0198(11) 0.0270(12) 0.0028(9) 0.0134(12) -0.0066(11)
C13 0.0331(11) 0.0155(9) 0.0222(10) -0.0005(8) 0.0035(8) -0.0052(8)
C14 0.0240(10) 0.0140(9) 0.0189(10) -0.0017(7) -0.0023(7) 0.0000(7)
C15 0.0332(11) 0.0173(10) 0.0219(11) -0.0028(8) -0.0063(8) -0.0008(8)
C16 0.0454(14) 0.0227(11) 0.0160(10) -0.0027(8) -0.0005(9) -0.0001(9)
C17 0.0363(12) 0.0262(11) 0.0206(11) -0.0010(9) 0.0063(9) -0.0011(9)
C18 0.0261(10) 0.0203(10) 0.0187(10) -0.0006(8) 0.0012(8) -0.0009(8)
C19 0.0617(19) 0.0284(13) 0.0344(14) 0.0114(11) 0.0070(13) 0.0010(12)
C20 0.0342(14) 0.0494(18) 0.0492(18) 0.0206(14) 0.0041(12) -0.0073(12)
C21 0.090(3) 0.072(3) 0.047(2) 0.0273(19) 0.042(2) 0.025(2)
C22 0.078(2) 0.0492(19) 0.0255(14) 0.0055(13) -0.0098(14) -0.0144(17)
C23 0.0486(18) 0.057(2) 0.051(2) 0.0212(17) -0.0033(15) 0.0037(15)
C24 0.0472(17) 0.0408(17) 0.064(2) 0.0192(16) 0.0059(15) 0.0052(13)
C25 0.142(4) 0.039(2) 0.052(2) 0.0007(17) 0.003(2) 0.005(2)
C26 0.0261(11) 0.0308(13) 0.0397(14) -0.0028(11) -0.0038(10) -0.0077(9)
C27 0.0300(11) 0.0262(12) 0.0318(12) -0.0034(10) 0.0109(9) -0.0063(9)
C28 0.0342(12) 0.0169(10) 0.0290(12) 0.0005(9) 0.0057(9) 0.0034(8)
C29 0.0588(18) 0.0275(13) 0.0356(14) 0.0016(11) 0.0181(13) 0.0149(12)
C30 0.0326(13) 0.0320(14) 0.061(2) -0.0037(13) -0.0031(12) 0.0136(11)
C31 0.0667(19) 0.0176(11) 0.0420(16) 0.0047(11) 0.0140(14) 0.0039(11)
C1S 0.0250(11) 0.0462(16) 0.0361(14) -0.0026(12) 0.0055(10) -0.0028(10)
C2S 0.0321(12) 0.0380(14) 0.0350(14) -0.0038(11) 0.0039(10) -0.0074(10)
C3S 0.0289(12) 0.0479(16) 0.0287(13) -0.0021(11) 0.0052(10) -0.0075(11)
C4S 0.0312(12) 0.0476(16) 0.0321(13) -0.0004(12) 0.0040(10) 0.0095(11)
C5S 0.0413(15) 0.0346(14) 0.0424(16) 0.0059(12) 0.0006(12) 0.0079(11)
C6S 0.0333(13) 0.0417(16) 0.0427(16) 0.0093(12) 0.0074(11) -0.0027(11)
C7S 0.0425(17) 0.062(2) 0.061(2) -0.0128(17) 0.0248(15) -0.0066(15)

loop_
_atom_type_symbol
_atom_type_description
_atom_type_scat_dispersion_real
_atom_type_scat_dispersion_imag
_atom_type_scat_source
C C 0.0033 0.0016 'International Tables Vol C Tables 4.2.6.8 and 6.1.1.4'
H H 0.0000 0.0000 'International Tables Vol C Tables 4.2.6.8 and 6.1.1.4'
N N 0.0061 0.0033 'International Tables Vol C Tables 4.2.6.8 and 6.1.1.4'
Si Si 0.0817 0.0704 'International Tables Vol C Tables 4.2.6.8 and 6.1.1.4'
K K 0.2009 0.2494 'International Tables Vol C Tables 4.2.6.8 and 6.1.1.4'
Fe Fe 0.3463 0.8444 'International Tables Vol C Tables 4.2.6.8 and 6.1.1.4'
Sm Sm -0.1638 3.4418 'International Tables Vol C Tables 4.2.6.8 and 6.1.1.4'

loop_
_geom_angle_atom_site_label_1
_geom_angle_atom_site_label_2
_geom_angle_atom_site_label_3
_geom_angle
_geom_angle_site_symmetry_1
_geom_angle_site_symmetry_3
_geom_angle_publ_flag
N1 Sm1 N2 103.56(7) . . ?
N1 Sm1 C3 128.64(6) . . ?
N2 Sm1 C3 122.08(7) . . ?
N1 Sm1 C2 102.70(7) . 2_656 ?
N2 Sm1 C2 127.85(7) . 2_656 ?
C3 Sm1 C2 68.36(6) . 2_656 ?
N1 Sm1 C1 87.53(7) . . ?
N2 Sm1 C1 159.59(5) . . ?
C3 Sm1 C1 57.81(7) . . ?
C2 Sm1 C1 31.79(5) 2_656 . ?
N1 Sm1 C4 155.32(6) . . ?
N2 Sm1 C4 100.94(7) . . ?
C3 Sm1 C4 33.01(5) . . ?
C2 Sm1 C4 58.78(6) 2_656 . ?
C1 Sm1 C4 68.22(7) . . ?
N1 Sm1 C3 134.60(6) . 2_656 ?
N2 Sm1 C3 104.38(7) . 2_656 ?
C3 Sm1 C3 57.80(8) . 2_656 ?
C2 Sm1 C3 32.60(7) 2_656 2_656 ?
C1 Sm1 C3 56.98(6) . 2_656 ?
C4 Sm1 C3 32.58(5) . 2_656 ?
N1 Sm1 C2 98.85(6) . . ?
N2 Sm1 C2 154.60(7) . . ?
C3 Sm1 C2 32.62(7) . . ?
C2 Sm1 C2 56.52(9) 2_656 . ?
C1 Sm1 C2 31.39(5) . . ?
C4 Sm1 C2 57.99(6) . . ?
C3 Sm1 C2 66.38(6) 2_656 . ?
N1 Sm1 C14 29.02(6) . . ?
N2 Sm1 C14 95.13(7) . . ?
C3 Sm1 C14 117.58(6) . . ?
C2 Sm1 C14 126.92(7) 2_656 . ?
C1 Sm1 C14 102.46(7) . . ?
C4 Sm1 C14 150.16(5) . . ?
C3 Sm1 C14 158.95(6) 2_656 . ?
C2 Sm1 C14 98.77(6) . . ?
N1 Sm1 C9 95.73(6) . . ?
N2 Sm1 C9 28.68(7) . . ?
C3 Sm1 C9 112.64(7) . . ?
C2 Sm1 C9 154.69(7) 2_656 . ?
C1 Sm1 C9 168.86(5) . . ?
C4 Sm1 C9 107.26(7) . . ?
C3 Sm1 C9 124.75(7) 2_656 . ?
C2 Sm1 C9 137.49(7) . . ?
C14 Sm1 C9 76.29(7) . . ?
N1 Sm1 C13 106.16(6) . . ?
N2 Sm1 C13 52.60(7) . . ?
C3 Sm1 C13 86.50(7) . . ?
C2 Sm1 C13 149.78(6) 2_656 . ?
C1 Sm1 C13 140.95(5) . . ?
C4 Sm1 C13 90.99(6) . . ?
C3 Sm1 C13 119.23(6) 2_656 . ?
C2 Sm1 C13 109.56(7) . . ?
C14 Sm1 C13 79.00(6) . . ?
C9 Sm1 C13 27.98(6) . . ?
N1 Sm1 Fe1 67.99(5) . . ?
N2 Sm1 Fe1 67.34(5) . . ?
C3 Sm1 Fe1 107.15(5) . . ?
C2 Sm1 Fe1 164.61(5) 2_656 . ?
C1 Sm1 Fe1 133.07(3) . . ?
C4 Sm1 Fe1 125.58(3) . . ?
C3 Sm1 Fe1 157.05(5) 2_656 . ?
C2 Sm1 Fe1 111.43(5) . . ?
C14 Sm1 Fe1 40.82(4) . . ?
C9 Sm1 Fe1 40.63(5) . . ?
C13 Sm1 Fe1 38.36(4) . . ?
C11 Fe1 C16 102.84(11) . . ?
C11 Fe1 C17 118.05(12) . . ?
C16 Fe1 C17 40.76(10) . . ?
C11 Fe1 C12 40.43(12) . . ?
C16 Fe1 C12 121.42(10) . . ?
C17 Fe1 C12 106.87(11) . . ?
C11 Fe1 C10 40.85(13) . . ?
C16 Fe1 C10 117.09(10) . . ?
C17 Fe1 C10 152.71(10) . . ?
C12 Fe1 C10 68.42(12) . . ?
C11 Fe1 C15 120.62(11) . . ?
C16 Fe1 C15 40.75(10) . . ?
C17 Fe1 C15 68.58(10) . . ?
C12 Fe1 C15 157.42(10) . . ?
C10 Fe1 C15 104.97(10) . . ?
C11 Fe1 C18 156.12(12) . . ?
C16 Fe1 C18 67.97(9) . . ?
C17 Fe1 C18 40.76(9) . . ?
C12 Fe1 C18 124.29(11) . . ?
C10 Fe1 C18 163.02(11) . . ?
C15 Fe1 C18 67.57(9) . . ?
C11 Fe1 C13 67.96(10) . . ?
C16 Fe1 C13 160.79(10) . . ?
C17 Fe1 C13 127.28(10) . . ?
C12 Fe1 C13 40.85(9) . . ?
C10 Fe1 C13 67.70(10) . . ?
C15 Fe1 C13 158.44(10) . . ?
C18 Fe1 C13 113.34(9) . . ?
C11 Fe1 C9 68.12(11) . . ?
C16 Fe1 C9 153.87(10) . . ?
C17 Fe1 C9 165.16(9) . . ?
C12 Fe1 C9 68.38(10) . . ?
C10 Fe1 C9 40.22(9) . . ?
C15 Fe1 C9 121.34(9) . . ?
C18 Fe1 C9 129.42(9) . . ?
C13 Fe1 C9 40.15(9) . . ?
C11 Fe1 C14 158.58(11) . . ?
C16 Fe1 C14 67.82(9) . . ?
C17 Fe1 C14 68.24(9) . . ?
C12 Fe1 C14 160.82(10) . . ?
C10 Fe1 C14 124.66(10) . . ?
C15 Fe1 C14 39.95(8) . . ?
C18 Fe1 C14 40.06(8) . . ?
C13 Fe1 C14 126.46(9) . . ?
C9 Fe1 C14 111.35(9) . . ?
C11 Fe1 Sm1 128.13(8) . . ?
C16 Fe1 Sm1 127.64(7) . . ?
C17 Fe1 Sm1 108.88(7) . . ?
C12 Fe1 Sm1 106.66(7) . . ?
C10 Fe1 Sm1 98.00(8) . . ?
C15 Fe1 Sm1 95.53(7) . . ?
C18 Fe1 Sm1 68.55(6) . . ?
C13 Fe1 Sm1 66.64(6) . . ?
C9 Fe1 Sm1 61.22(6) . . ?
C14 Fe1 Sm1 60.25(6) . . ?
N2 K1 C6 100.12(6) . 2_656 ?
N2 K1 C5 87.65(7) . . ?
C6 K1 C5 26.98(5) 2_656 . ?
N2 K1 C9 26.37(6) . . ?
C6 K1 C9 115.53(6) 2_656 . ?
C5 K1 C9 94.36(6) . . ?
N2 K1 C7 125.61(7) . 2_656 ?
C6 K1 C7 25.88(7) 2_656 2_656 ?
C5 K1 C7 46.61(7) . 2_656 ?
C9 K1 C7 140.44(6) . 2_656 ?
N2 K1 C6 101.54(6) . . ?
C6 K1 C6 45.98(10) 2_656 . ?
C5 K1 C6 26.60(5) . . ?
C9 K1 C6 96.77(7) . . ?
C7 K1 C6 52.44(8) 2_656 . ?
N2 K1 C95 61.93(19) . . ?
C6 K1 C95 80.4(2) 2_656 . ?
C5 K1 C95 95.4(2) . . ?
C9 K1 C95 86.65(19) . . ?
C7 K1 C95 90.6(2) 2_656 . ?
C6 K1 C95 121.9(2) . . ?
N2 K1 C22 100.71(8) . . ?
C6 K1 C22 159.16(8) 2_656 . ?
C5 K1 C22 154.18(8) . . ?
C9 K1 C22 83.68(8) . . ?
C7 K1 C22 133.50(9) 2_656 . ?
C6 K1 C22 127.89(9) . . ?
C95 K1 C22 110.1(2) . . ?
N2 K1 C21 113.56(10) . . ?
C6 K1 C21 138.86(11) 2_656 . ?
C5 K1 C21 128.83(9) . . ?
C9 K1 C21 89.75(10) . . ?
C7 K1 C21 118.08(12) 2_656 . ?
C6 K1 C21 102.26(10) . . ?
C95 K1 C21 135.8(2) . . ?
C22 K1 C21 25.87(10) . . ?
N2 K1 C7 126.60(7) . . ?
C6 K1 C7 52.57(8) 2_656 . ?
C5 K1 C7 46.07(7) . . ?
C9 K1 C7 117.49(8) . . ?
C7 K1 C7 44.12(14) 2_656 . ?
C6 K1 C7 25.27(7) . . ?
C95 K1 C7 132.4(2) . . ?
C22 K1 C7 112.64(9) . . ?
C21 K1 C7 87.52(11) . . ?
N2 K1 C13 48.69(6) . . ?
C6 K1 C13 107.39(6) 2_656 . ?
C5 K1 C13 81.17(6) . . ?
C9 K1 C13 26.45(6) . . ?
C7 K1 C13 125.84(7) 2_656 . ?
C6 K1 C13 74.72(7) . . ?
C95 K1 C13 110.58(19) . . ?
C22 K1 C13 86.15(9) . . ?
C21 K1 C13 80.53(9) . . ?
C7 K1 C13 92.17(8) . . ?
N2 K1 C8 141.88(8) . . ?
C6 K1 C8 45.54(8) 2_656 . ?
C5 K1 C8 54.25(8) . . ?
C9 K1 C8 141.47(7) . . ?
C7 K1 C8 25.27(8) 2_656 . ?
C6 K1 C8 44.95(7) . . ?
C95 K1 C8 115.10(19) . . ?
C22 K1 C8 114.36(9) . . ?
C21 K1 C8 94.31(11) . . ?
C7 K1 C8 25.04(7) . . ?
C13 K1 C8 117.05(6) . . ?
N1 Si1 C27 108.40(10) . . ?
N1 Si1 C26 114.05(11) . . ?
C27 Si1 C26 106.13(12) . . ?
N1 Si1 C28 112.42(10) . . ?
C27 Si1 C28 108.78(11) . . ?
C26 Si1 C28 106.78(12) . . ?
N2 Si2 C33 110.70(13) . . ?
N2 Si2 C32 114.97(12) . . ?
C33 Si2 C32 107.63(15) . . ?
N2 Si2 C34 105.96(12) . . ?
C33 Si2 C34 108.77(14) . . ?
C32 Si2 C34 108.66(14) . . ?
N2 Si2 K1 40.71(7) . . ?
C33 Si2 K1 78.59(11) . . ?
C32 Si2 K1 152.10(10) . . ?
C34 Si2 K1 94.18(10) . . ?
Si2 C32 H32A 109.5 . . ?
Si2 C32 H32B 109.5 . . ?
H32A C32 H32B 109.5 . . ?
Si2 C32 H32C 109.5 . . ?
H32A C32 H32C 109.5 . . ?
H32B C32 H32C 109.5 . . ?
Si2 C33 H33A 109.5 . . ?
Si2 C33 H33B 109.5 . . ?
H33A C33 H33B 109.5 . . ?
Si2 C33 H33C 109.5 . . ?
H33A C33 H33C 109.5 . . ?
H33B C33 H33C 109.5 . . ?
C36 C34 C35 108.5(3) . . ?
C36 C34 C37 108.2(3) . . ?
C35 C34 C37 109.5(2) . . ?
C36 C34 Si2 111.2(2) . . ?
C35 C34 Si2 111.0(2) . . ?
C37 C34 Si2 108.4(2) . . ?
C34 C35 H35A 109.5 . . ?
C34 C35 H35B 109.5 . . ?
H35A C35 H35B 109.5 . . ?
C34 C35 H35C 109.5 . . ?
H35A C35 H35C 109.5 . . ?
H35B C35 H35C 109.5 . . ?
C34 C36 H36A 109.5 . . ?
C34 C36 H36B 109.5 . . ?
H36A C36 H36B 109.5 . . ?
C34 C36 H36C 109.5 . . ?
H36A C36 H36C 109.5 . . ?
H36B C36 H36C 109.5 . . ?
C34 C37 H37A 109.5 . . ?
C34 C37 H37B 109.5 . . ?
H37A C37 H37B 109.5 . . ?
C34 C37 H37C 109.5 . . ?
H37A C37 H37C 109.5 . . ?
H37B C37 H37C 109.5 . . ?
N2 Si3 C92 111.8(4) . . ?
N2 Si3 C90 111.6(3) . . ?
C92 Si3 C90 106.9(5) . . ?
N2 Si3 C95 113.5(3) . . ?
C92 Si3 C95 102.7(5) . . ?
C90 Si3 C95 109.8(5) . . ?
N2 Si3 K1 56.54(10) . . ?
C92 Si3 K1 92.1(4) . . ?
C90 Si3 K1 160.8(3) . . ?
C95 Si3 K1 67.6(3) . . ?
C93 C90 C91 107.9(8) . . ?
C93 C90 C94 108.9(9) . . ?
C91 C90 C94 110.1(8) . . ?
C93 C90 Si3 111.5(7) . . ?
C91 C90 Si3 108.4(7) . . ?
C94 C90 Si3 110.1(7) . . ?
C90 C91 H91A 109.5 . . ?
C90 C91 H91B 109.5 . . ?
H91A C91 H91B 109.5 . . ?
C90 C91 H91C 109.5 . . ?
H91A C91 H91C 109.5 . . ?
H91B C91 H91C 109.5 . . ?
Si3 C92 H92A 109.5 . . ?
Si3 C92 H92B 109.5 . . ?
H92A C92 H92B 109.5 . . ?
Si3 C92 H92C 109.5 . . ?
H92A C92 H92C 109.5 . . ?
H92B C92 H92C 109.5 . . ?
Si3 C95 K1 78.8(4) . . ?
Si3 C95 H95A 109.5 . . ?
K1 C95 H95A 148.6 . . ?
Si3 C95 H95B 109.5 . . ?
K1 C95 H95B 95.1 . . ?
H95A C95 H95B 109.5 . . ?
Si3 C95 H95C 109.5 . . ?
K1 C95 H95C 41.6 . . ?
H95A C95 H95C 109.5 . . ?
H95B C95 H95C 109.5 . . ?
C90 C94 H94A 109.5 . . ?
C90 C94 H94B 109.5 . . ?
H94A C94 H94B 109.5 . . ?
C90 C94 H94C 109.5 . . ?
H94A C94 H94C 109.5 . . ?
H94B C94 H94C 109.5 . . ?
C90 C93 H93A 109.5 . . ?
C90 C93 H93B 109.5 . . ?
H93A C93 H93B 109.5 . . ?
C90 C93 H93C 109.5 . . ?
H93A C93 H93C 109.5 . . ?
H93B C93 H93C 109.5 . . ?
C14 N1 Si1 123.99(14) . . ?
C14 N1 Sm1 96.31(12) . . ?
Si1 N1 Sm1 139.22(10) . . ?
C9 N2 Si2 114.84(15) . . ?
C9 N2 Si3 135.33(18) . . ?
C9 N2 Sm1 93.37(13) . . ?
Si2 N2 Sm1 126.34(10) . . ?
Si3 N2 Sm1 128.22(14) . . ?
C9 N2 K1 89.26(13) . . ?
Si2 N2 K1 115.70(9) . . ?
Si3 N2 K1 91.14(12) . . ?
Sm1 N2 K1 108.90(7) . . ?
C2 C1 C2 120.6(3) 2_656 . ?
C2 C1 Sm1 75.28(11) 2_656 2_656 ?
C2 C1 Sm1 72.56(11) . 2_656 ?
C2 C1 Sm1 72.56(11) 2_656 . ?
C2 C1 Sm1 75.28(11) . . ?
Sm1 C1 Sm1 112.06(11) 2_656 . ?
C2 C1 H1 119.71(13) 2_656 . ?
C2 C1 H1 119.71(13) . . ?
Sm1 C1 H1 123.97(6) 2_656 . ?
Sm1 C1 H1 123.97(5) . . ?
C1 C2 C3 120.52(19) . . ?
C1 C2 Sm1 75.65(10) . 2_656 ?
C3 C2 Sm1 76.14(12) . 2_656 ?
C1 C2 Sm1 73.33(10) . . ?
C3 C2 Sm1 71.08(11) . . ?
Sm1 C2 Sm1 112.54(8) 2_656 . ?
C1 C2 H2 120.5(18) . . ?
C3 C2 H2 118.7(18) . . ?
Sm1 C2 H2 125.1(17) 2_656 . ?
Sm1 C2 H2 122.3(17) . . ?
C2 C3 C4 120.34(19) . . ?
C2 C3 Sm1 76.30(11) . . ?
C4 C3 Sm1 75.48(9) . . ?
C2 C3 Sm1 71.26(12) . 2_656 ?
C4 C3 Sm1 73.11(9) . 2_656 ?
Sm1 C3 Sm1 112.69(7) . 2_656 ?
C2 C3 H3 119.3(18) . . ?
C4 C3 H3 118.7(18) . . ?
Sm1 C3 H3 132.1(18) . . ?
Sm1 C3 H3 115.3(18) 2_656 . ?
C5 C4 C3 121.45(12) . 2_656 ?
C5 C4 C3 121.46(12) . . ?
C3 C4 C3 117.1(2) 2_656 . ?
C5 C4 Sm1 124.25(5) . 2_656 ?
C3 C4 Sm1 71.52(10) 2_656 2_656 ?
C3 C4 Sm1 74.31(11) . 2_656 ?
C5 C4 Sm1 124.25(5) . . ?
C3 C4 Sm1 74.32(11) 2_656 . ?
C3 C4 Sm1 71.51(10) . . ?
Sm1 C4 Sm1 111.49(10) 2_656 . ?
C4 C5 C6 122.50(15) . 2_656 ?
C4 C5 C6 122.50(15) . . ?
C6 C5 C6 115.0(3) 2_656 . ?
C4 C5 K1 115.38(5) . . ?
C6 C5 K1 74.92(11) 2_656 . ?
C6 C5 K1 78.43(12) . . ?
C4 C5 K1 115.38(5) . 2_656 ?
C6 C5 K1 78.43(12) 2_656 2_656 ?
C6 C5 K1 74.92(11) . 2_656 ?
K1 C5 K1 129.23(10) . 2_656 ?
C7 C6 C5 121.3(3) . . ?
C7 C6 K1 79.45(16) . 2_656 ?
C5 C6 K1 78.10(11) . 2_656 ?
C7 C6 K1 78.96(17) . . ?
C5 C6 K1 74.97(11) . . ?
K1 C6 K1 129.09(10) 2_656 . ?
C7 C6 H6 120.1(19) . . ?
C5 C6 H6 118.6(19) . . ?
K1 C6 H6 112.5(18) 2_656 . ?
K1 C6 H6 118.3(18) . . ?
C8 C7 C6 122.3(3) . . ?
C8 C7 K1 80.60(15) . 2_656 ?
C6 C7 K1 74.67(15) . 2_656 ?
C8 C7 K1 78.05(15) . . ?
C6 C7 K1 75.78(15) . . ?
K1 C7 K1 125.45(11) 2_656 . ?
C8 C7 H7 121(2) . . ?
C6 C7 H7 117(2) . . ?
K1 C7 H7 114(2) 2_656 . ?
K1 C7 H7 120(2) . . ?
C7 C8 C7 117.6(4) 2_656 . ?
C7 C8 K1 76.91(15) 2_656 2_656 ?
C7 C8 K1 74.14(15) . 2_656 ?
C7 C8 K1 74.13(15) 2_656 . ?
C7 C8 K1 76.91(15) . . ?
K1 C8 K1 122.27(13) 2_656 . ?
C7 C8 H8 121.18(19) 2_656 . ?
C7 C8 H8 121.18(18) . . ?
K1 C8 H8 118.87(6) 2_656 . ?
K1 C8 H8 118.87(7) . . ?
N2 C9 C10 131.1(2) . . ?
N2 C9 C13 124.0(2) . . ?
C10 C9 C13 104.9(2) . . ?
N2 C9 Fe1 129.47(15) . . ?
C10 C9 Fe1 66.16(14) . . ?
C13 C9 Fe1 67.18(13) . . ?
N2 C9 Sm1 57.96(11) . . ?
C10 C9 Sm1 135.92(15) . . ?
C13 C9 Sm1 82.80(13) . . ?
Fe1 C9 Sm1 78.14(7) . . ?
N2 C9 K1 64.36(12) . . ?
C10 C9 K1 132.96(15) . . ?
C13 C9 K1 79.71(12) . . ?
Fe1 C9 K1 146.08(10) . . ?
Sm1 C9 K1 91.02(7) . . ?
C11 C10 C9 109.5(2) . . ?
C11 C10 Fe1 69.12(16) . . ?
C9 C10 Fe1 73.62(13) . . ?
C11 C10 H10 125.2 . . ?
C9 C10 H10 125.2 . . ?
Fe1 C10 H10 125.2 . . ?
C12 C11 C10 108.4(2) . . ?
C12 C11 Fe1 69.91(15) . . ?
C10 C11 Fe1 70.03(14) . . ?
C12 C11 H11 125.8 . . ?
C10 C11 H11 125.8 . . ?
Fe1 C11 H11 125.8 . . ?
C11 C12 C13 107.7(2) . . ?
C11 C12 Fe1 69.66(15) . . ?
C13 C12 Fe1 70.87(13) . . ?
C11 C12 H12 126.1 . . ?
C13 C12 H12 126.1 . . ?
Fe1 C12 H12 126.1 . . ?
C12 C13 C9 109.3(2) . . ?
C12 C13 Fe1 68.28(13) . . ?
C9 C13 Fe1 72.68(13) . . ?
C12 C13 Sm1 141.36(16) . . ?
C9 C13 Sm1 69.22(12) . . ?
Fe1 C13 Sm1 75.01(7) . . ?
C12 C13 K1 131.35(16) . . ?
C9 C13 K1 73.84(13) . . ?
Fe1 C13 K1 145.70(10) . . ?
Sm1 C13 K1 86.46(6) . . ?
N1 C14 C15 129.4(2) . . ?
N1 C14 C18 125.11(18) . . ?
C15 C14 C18 105.39(19) . . ?
N1 C14 Fe1 127.82(14) . . ?
C15 C14 Fe1 66.63(12) . . ?
C18 C14 Fe1 67.09(12) . . ?
N1 C14 Sm1 54.66(10) . . ?
C15 C14 Sm1 133.97(15) . . ?
C18 C14 Sm1 87.02(12) . . ?
Fe1 C14 Sm1 78.93(6) . . ?
C16 C15 C14 109.3(2) . . ?
C16 C15 Fe1 68.82(13) . . ?
C14 C15 Fe1 73.42(12) . . ?
C16 C15 H15 125.4 . . ?
C14 C15 H15 125.4 . . ?
Fe1 C15 H15 125.4 . . ?
C17 C16 C15 108.4(2) . . ?
C17 C16 Fe1 69.64(13) . . ?
C15 C16 Fe1 70.43(13) . . ?
C17 C16 H16 125.8 . . ?
C15 C16 H16 125.8 . . ?
Fe1 C16 H16 125.8 . . ?
C16 C17 C18 107.4(2) . . ?
C16 C17 Fe1 69.60(14) . . ?
C18 C17 Fe1 70.91(13) . . ?
C16 C17 H17 126.3 . . ?
C18 C17 H17 126.3 . . ?
Fe1 C17 H17 126.3 . . ?
C17 C18 C14 109.4(2) . . ?
C17 C18 Fe1 68.33(13) . . ?
C14 C18 Fe1 72.84(12) . . ?
C17 C18 H18 125.3 . . ?
C14 C18 H18 125.3 . . ?
Fe1 C18 H18 125.3 . . ?
C24 C19 C20 121.2(3) . . ?
C24 C19 C25 118.6(4) . . ?
C20 C19 C25 120.2(4) . . ?
C24 C19 K1 76.29(18) . . ?
C20 C19 K1 73.96(17) . . ?
C25 C19 K1 122.2(2) . . ?
C19 C20 C21 119.0(3) . . ?
C19 C20 K1 82.83(17) . . ?
C21 C20 K1 72.27(18) . . ?
C19 C20 H20 120.3 . . ?
C21 C20 H20 120.3 . . ?
K1 C20 H20 120.3 . . ?
C22 C21 C20 116.2(3) . . ?
C22 C21 K1 76.87(18) . . ?
C20 C21 K1 81.95(17) . . ?
C22 C21 H21 121.2 . . ?
C20 C21 H21 121.2 . . ?
K1 C21 H21 121.2 . . ?
C23 C22 C21 119.5(3) . . ?
C23 C22 K1 80.99(19) . . ?
C21 C22 K1 77.26(18) . . ?
C23 C22 H22 119.9 . . ?
C21 C22 H22 119.9 . . ?
K1 C22 H22 119.9 . . ?
C24 C23 C22 123.2(4) . . ?
C24 C23 K1 83.3(2) . . ?
C22 C23 K1 74.97(19) . . ?
C24 C23 H23 118.3 . . ?
C22 C23 H23 118.3 . . ?
K1 C23 H23 118.3 . . ?
C23 C24 C19 120.7(4) . . ?
C23 C24 K1 73.7(2) . . ?
C19 C24 K1 80.73(18) . . ?
C23 C24 H24 119.6 . . ?
C19 C24 H24 119.6 . . ?
K1 C24 H24 116.5 . . ?
C19 C25 H25A 109.5 . . ?
C19 C25 H25B 109.5 . . ?
H25A C25 H25B 109.5 . . ?
C19 C25 H25C 109.5 . . ?
H25A C25 H25C 109.5 . . ?
H25B C25 H25C 109.5 . . ?
Si1 C26 H26A 109.5 . . ?
Si1 C26 H26B 109.5 . . ?
H26A C26 H26B 109.5 . . ?
Si1 C26 H26C 109.5 . . ?
H26A C26 H26C 109.5 . . ?
H26B C26 H26C 109.5 . . ?
Si1 C27 H27A 109.5 . . ?
Si1 C27 H27B 109.5 . . ?
H27A C27 H27B 109.5 . . ?
Si1 C27 H27C 109.5 . . ?
H27A C27 H27C 109.5 . . ?
H27B C27 H27C 109.5 . . ?
C30 C28 C31 109.0(2) . . ?
C30 C28 C29 109.0(2) . . ?
C31 C28 C29 108.7(2) . . ?
C30 C28 Si1 110.07(17) . . ?
C31 C28 Si1 110.11(18) . . ?
C29 C28 Si1 109.84(17) . . ?
C28 C29 H29A 109.5 . . ?
C28 C29 H29B 109.5 . . ?
H29A C29 H29B 109.5 . . ?
C28 C29 H29C 109.5 . . ?
H29A C29 H29C 109.5 . . ?
H29B C29 H29C 109.5 . . ?
C28 C30 H30A 109.5 . . ?
C28 C30 H30B 109.5 . . ?
H30A C30 H30B 109.5 . . ?
C28 C30 H30C 109.5 . . ?
H30A C30 H30C 109.5 . . ?
H30B C30 H30C 109.5 . . ?
C28 C31 H31A 109.5 . . ?
C28 C31 H31B 109.5 . . ?
H31A C31 H31B 109.5 . . ?
C28 C31 H31C 109.5 . . ?
H31A C31 H31C 109.5 . . ?
H31B C31 H31C 109.5 . . ?
C6S C1S C2S 118.2(3) . . ?
C6S C1S C7S 120.7(3) . . ?
C2S C1S C7S 121.1(3) . . ?
C3S C2S C1S 120.6(3) . . ?
C3S C2S H2S 119.7 . . ?
C1S C2S H2S 119.7 . . ?
C4S C3S C2S 120.5(3) . . ?
C4S C3S H3S 119.8 . . ?
C2S C3S H3S 119.8 . . ?
C3S C4S C5S 119.5(3) . . ?
C3S C4S H4S 120.3 . . ?
C5S C4S H4S 120.3 . . ?
C4S C5S C6S 120.0(3) . . ?
C4S C5S H5S 120.0 . . ?
C6S C5S H5S 120.0 . . ?
C5S C6S C1S 121.2(3) . . ?
C5S C6S H6S 119.4 . . ?
C1S C6S H6S 119.4 . . ?
C1S C7S H7SA 109.5 . . ?
C1S C7S H7SB 109.5 . . ?
H7SA C7S H7SB 109.5 . . ?
C1S C7S H7SC 109.5 . . ?
H7SA C7S H7SC 109.5 . . ?
H7SB C7S H7SC 109.5 . . ?

loop_
_geom_bond_atom_site_label_1
_geom_bond_atom_site_label_2
_geom_bond_distance
_geom_bond_site_symmetry_2
_geom_bond_publ_flag
Sm1 N1 2.3416(18) . ?
Sm1 N2 2.4526(18) . ?
Sm1 C3 2.570(2) . ?
Sm1 C2 2.574(2) 2_656 ?
Sm1 C1 2.6141(17) . ?
Sm1 C4 2.6230(16) . ?
Sm1 C3 2.639(2) 2_656 ?
Sm1 C2 2.639(2) . ?
Sm1 C14 2.853(2) . ?
Sm1 C9 2.888(2) . ?
Sm1 C13 3.065(2) . ?
Sm1 Fe1 3.2252(11) . ?
Fe1 C11 2.034(3) . ?
Fe1 C16 2.036(2) . ?
Fe1 C17 2.037(2) . ?
Fe1 C12 2.037(3) . ?
Fe1 C10 2.046(3) . ?
Fe1 C15 2.057(2) . ?
Fe1 C18 2.071(2) . ?
Fe1 C13 2.072(2) . ?
Fe1 C9 2.146(2) . ?
Fe1 C14 2.148(2) . ?
K1 N2 2.818(2) . ?
K1 C6 3.070(3) 2_656 ?
K1 C5 3.1111(15) . ?
K1 C9 3.125(2) . ?
K1 C7 3.129(3) 2_656 ?
K1 C6 3.156(3) . ?
K1 C95 3.182(11) . ?
K1 C22 3.189(3) . ?
K1 C21 3.194(3) . ?
K1 C7 3.195(3) . ?
K1 C13 3.201(2) . ?
K1 C8 3.210(2) . ?
Si1 N1 1.7000(19) . ?
Si1 C27 1.876(3) . ?
Si1 C26 1.885(3) . ?
Si1 C28 1.907(2) . ?
Si2 N2 1.729(2) . ?
Si2 C33 1.879(4) . ?
Si2 C32 1.881(3) . ?
Si2 C34 1.894(3) . ?
C32 H32A 0.9800 . ?
C32 H32B 0.9800 . ?
C32 H32C 0.9800 . ?
C33 H33A 0.9800 . ?
C33 H33B 0.9800 . ?
C33 H33C 0.9800 . ?
C34 C36 1.524(4) . ?
C34 C35 1.528(4) . ?
C34 C37 1.545(4) . ?
C35 H35A 0.9800 . ?
C35 H35B 0.9800 . ?
C35 H35C 0.9800 . ?
C36 H36A 0.9800 . ?
C36 H36B 0.9800 . ?
C36 H36C 0.9800 . ?
C37 H37A 0.9800 . ?
C37 H37B 0.9800 . ?
C37 H37C 0.9800 . ?
Si3 N2 1.806(3) . ?
Si3 C92 1.844(13) . ?
Si3 C90 1.889(11) . ?
Si3 C95 1.903(11) . ?
C90 C93 1.531(15) . ?
C90 C91 1.543(15) . ?
C90 C94 1.544(13) . ?
C91 H91A 0.9800 . ?
C91 H91B 0.9800 . ?
C91 H91C 0.9800 . ?
C92 H92A 0.9800 . ?
C92 H92B 0.9800 . ?
C92 H92C 0.9800 . ?
C95 H95A 0.9800 . ?
C95 H95B 0.9800 . ?
C95 H95C 0.9800 . ?
C94 H94A 0.9800 . ?
C94 H94B 0.9800 . ?
C94 H94C 0.9800 . ?
C93 H93A 0.9800 . ?
C93 H93B 0.9800 . ?
C93 H93C 0.9800 . ?
N1 C14 1.393(3) . ?
N2 C9 1.388(3) . ?
C1 C2 1.421(3) 2_656 ?
C1 C2 1.421(3) . ?
C1 Sm1 2.6141(17) 2_656 ?
C1 H1 0.94(4) . ?
C2 C3 1.465(3) . ?
C2 Sm1 2.574(2) 2_656 ?
C2 H2 0.92(3) . ?
C3 C4 1.476(2) . ?
C3 Sm1 2.639(2) 2_656 ?
C3 H3 0.91(3) . ?
C4 C5 1.413(4) . ?
C4 C3 1.476(2) 2_656 ?
C4 Sm1 2.6229(16) 2_656 ?
C5 C6 1.442(3) 2_656 ?
C5 C6 1.442(3) . ?
C5 K1 3.1111(15) 2_656 ?
C6 C7 1.390(4) . ?
C6 K1 3.070(3) 2_656 ?
C6 H6 0.94(3) . ?
C7 C8 1.389(4) . ?
C7 K1 3.129(3) 2_656 ?
C7 H7 0.90(4) . ?
C8 C7 1.389(4) 2_656 ?
C8 K1 3.210(2) 2_656 ?
C8 H8 0.88(5) . ?
C9 C10 1.444(3) . ?
C9 C13 1.449(3) . ?
C10 C11 1.424(4) . ?
C10 H10 1.0000 . ?
C11 C12 1.407(4) . ?
C11 H11 1.0000 . ?
C12 C13 1.435(3) . ?
C12 H12 1.0000 . ?
C14 C15 1.439(3) . ?
C14 C18 1.447(3) . ?
C15 C16 1.426(3) . ?
C15 H15 1.0000 . ?
C16 C17 1.418(3) . ?
C16 H16 1.0000 . ?
C17 C18 1.431(3) . ?
C17 H17 1.0000 . ?
C18 H18 1.0000 . ?
C19 C24 1.356(5) . ?
C19 C20 1.362(4) . ?
C19 C25 1.518(5) . ?
C20 C21 1.458(6) . ?
C20 H20 1.0000 . ?
C21 C22 1.429(6) . ?
C21 H21 1.0000 . ?
C22 C23 1.345(5) . ?
C22 H22 1.0000 . ?
C23 C24 1.323(5) . ?
C23 H23 1.0000 . ?
C24 H24 0.9500 . ?
C25 H25A 0.9800 . ?
C25 H25B 0.9800 . ?
C25 H25C 0.9800 . ?
C26 H26A 0.9800 . ?
C26 H26B 0.9800 . ?
C26 H26C 0.9800 . ?
C27 H27A 0.9800 . ?
C27 H27B 0.9800 . ?
C27 H27C 0.9800 . ?
C28 C30 1.531(4) . ?
C28 C31 1.531(3) . ?
C28 C29 1.534(4) . ?
C29 H29A 0.9800 . ?
C29 H29B 0.9800 . ?
C29 H29C 0.9800 . ?
C30 H30A 0.9800 . ?
C30 H30B 0.9800 . ?
C30 H30C 0.9800 . ?
C31 H31A 0.9800 . ?
C31 H31B 0.9800 . ?
C31 H31C 0.9800 . ?
C1S C6S 1.388(4) . ?
C1S C2S 1.391(4) . ?
C1S C7S 1.508(4) . ?
C2S C3S 1.386(4) . ?
C2S H2S 0.9500 . ?
C3S C4S 1.380(4) . ?
C3S H3S 0.9500 . ?
C4S C5S 1.383(4) . ?
C4S H4S 0.9500 . ?
C5S C6S 1.383(4) . ?
C5S H5S 0.9500 . ?
C6S H6S 0.9500 . ?
C7S H7SA 0.9800 . ?
C7S H7SB 0.9800 . ?
C7S H7SC 0.9800 . ?
